data_4119755
loop_
_publ_author_name
'Daniel K. Unruh'
'Kyle Gojdas'
'Anna Libo'
'Tori Z. Forbes'

_publ_contact_author_address
;Department of Chemistry
University of Iowa
Chemistry Building W374
Iowa City, IA 52242
;
_publ_contact_author_email tori-forbes@uiowa.edu
_publ_contact_author_fax 319-335-1270
_publ_contact_author_name 'Tori Z. Forbes'
_publ_contact_author_phone 319-384-1320
_publ_section_title
;
 Development of Metal-Organic Nanotubes Exhibiting Low-Temperature,
 Reversible Exchange of Confined "Ice Channels"
;
_journal_name_full 'Journal of the American Chemical Society'
_journal_page_first 7398
_journal_page_last 7401
_journal_paper_doi 10.1021/ja400303f
_journal_volume 135
_journal_year 2013
_chemical_formula_sum 'C60 H114 N18 O72 U6'
_chemical_formula_weight 3667.87
_chemical_name_systematic
; 
 ? 
;
_space_group_IT_number 147
_symmetry_cell_setting trigonal
_symmetry_space_group_name_Hall '-P 3'
_symmetry_space_group_name_H-M 'P -3'
_atom_sites_solution_hydrogens geom
_atom_sites_solution_primary direct
_atom_sites_solution_secondary difmap
_audit_creation_method SHELXL-97
_cell_angle_alpha 90.00
_cell_angle_beta 90.00
_cell_angle_gamma 120.00
_cell_formula_units_Z 1
_cell_length_a 22.3054(13)
_cell_length_b 22.3054(13)
_cell_length_c 6.6297(5)
_cell_measurement_reflns_used 9913
_cell_measurement_temperature 100(2)
_cell_measurement_theta_max 27.52
_cell_measurement_theta_min 2.79
_cell_volume 2856.6(3)
_computing_cell_refinement 'APEX2 (Bruker AXS, 2006)'
_computing_data_collection 'Collect (Nonius BV, 1997-2000)'
_computing_data_reduction 'APEX2 (Bruker AXS, 2006)'
_computing_molecular_graphics 'CrystalMaker v2.5.0'
_computing_publication_material 'PLATON (Spek, 2009)'
_computing_structure_refinement 'SHELXL-97 (Sheldrick, 2008)'
_computing_structure_solution 'SHELXS-97 (Sheldrick, 2008)'
_diffrn_ambient_temperature 100(2)
_diffrn_measured_fraction_theta_full 0.998
_diffrn_measured_fraction_theta_max 0.998
_diffrn_measurement_device_type KappaCCD
_diffrn_measurement_method 'CCD phi and omega scans'
_diffrn_radiation_monochromator graphite
_diffrn_radiation_source 'fine-focus sealed tube'
_diffrn_radiation_type MoK\a
_diffrn_radiation_wavelength 0.71073
_diffrn_reflns_av_R_equivalents 0.0419
_diffrn_reflns_av_sigmaI/netI 0.0104
_diffrn_reflns_limit_h_max 26
_diffrn_reflns_limit_h_min -26
_diffrn_reflns_limit_k_max 26
_diffrn_reflns_limit_k_min -26
_diffrn_reflns_limit_l_max 7
_diffrn_reflns_limit_l_min -7
_diffrn_reflns_number 118591
_diffrn_reflns_theta_full 24.98
_diffrn_reflns_theta_max 24.98
_diffrn_reflns_theta_min 2.79
_exptl_absorpt_coefficient_mu 8.586
_exptl_absorpt_correction_T_max 0.511
_exptl_absorpt_correction_T_min 0.284
_exptl_absorpt_correction_type multi-scan
_exptl_absorpt_process_details SADABS
_exptl_crystal_colour yellow
_exptl_crystal_density_diffrn 2.132
_exptl_crystal_description blocky
_exptl_crystal_F_000 1728
_exptl_crystal_size_max 0.15
_exptl_crystal_size_mid 0.15
_exptl_crystal_size_min 0.09
_refine_diff_density_max 1.774
_refine_diff_density_min -0.735
_refine_diff_density_rms 0.124
_refine_ls_extinction_method none
_refine_ls_goodness_of_fit_ref 1.109
_refine_ls_hydrogen_treatment mixed
_refine_ls_matrix_type full
_refine_ls_number_parameters 245
_refine_ls_number_reflns 3349
_refine_ls_number_restraints 2
_refine_ls_restrained_S_all 1.108
_refine_ls_R_factor_all 0.0213
_refine_ls_R_factor_gt 0.0198
_refine_ls_shift/su_max 0.002
_refine_ls_shift/su_mean 0.000
_refine_ls_structure_factor_coef Fsqd
_refine_ls_weighting_details 'calc w=1/[\s^2^(Fo^2^)+(0.0312P)^2^+10.0203P] where P=(Fo^2^+2Fc^2^)/3'
_refine_ls_weighting_scheme calc
_refine_ls_wR_factor_gt 0.0562
_refine_ls_wR_factor_ref 0.0569
_reflns_number_gt 3202
_reflns_number_total 3349
_reflns_threshold_expression >2sigma(I)
_cod_data_source_file ja400303f_si_002.cif
_cod_data_source_block 100k
_cod_original_cell_volume 2856.6(5)
_cod_database_code 4119755

loop_
_symmetry_equiv_pos_as_xyz
'x, y, z'
'-y, x-y, z'
'-x+y, -x, z'
'-x, -y, -z'
'y, -x+y, -z'
'x-y, x, -z'

loop_
_atom_site_label
_atom_site_type_symbol
_atom_site_fract_x
_atom_site_fract_y
_atom_site_fract_z
_atom_site_U_iso_or_equiv
_atom_site_adp_type
_atom_site_occupancy
_atom_site_symmetry_multiplicity
_atom_site_calc_flag
_atom_site_refinement_flags
U1 U 0.206789(7) 0.378381(7) -0.67062(2) 0.01097(7) Uani 1 1 d .
O1 O 0.41574(14) 0.46282(15) -0.9395(4) 0.0148(6) Uani 1 1 d .
O2 O 0.16346(15) 0.30985(15) -0.8487(4) 0.0157(6) Uani 1 1 d .
O3 O 0.31075(14) 0.39536(15) -0.8109(4) 0.0157(6) Uani 1 1 d .
O4 O 0.25244(15) 0.44948(15) -0.5048(5) 0.0195(6) Uani 1 1 d .
O5 O 0.22836(15) 0.30321(15) -0.4690(4) 0.0160(6) Uani 1 1 d .
O6 O 0.13716(15) 0.42369(15) -0.7815(4) 0.0170(6) Uani 1 1 d .
O7 O 0.31995(15) 0.37426(16) -0.2803(5) 0.0206(7) Uani 1 1 d .
O8 O 0.10832(15) 0.31730(16) -0.4672(4) 0.0200(7) Uani 1 1 d .
O9 O 0.11907(17) 0.39499(17) -0.2335(5) 0.0262(7) Uani 1 1 d .
O10 O 0.1280(2) 0.5141(2) -0.8810(7) 0.0451(11) Uani 1 1 d .
OW1 O 0.0797(2) 0.1420(2) -0.9646(7) 0.0489(11) Uani 1 1 d D
HW1A H 0.094(3) 0.108(3) -1.000(10) 0.050 Uiso 1 1 d D
HW1B H 0.087(3) 0.148(3) -0.819(3) 0.050 Uiso 1 1 d D
OW2A O 0.1105(8) 0.1655(8) -0.540(2) 0.089(7) Uani 0.50 1 d P
OW2B O 0.0716(8) 0.1600(10) -0.537(3) 0.094(6) Uani 0.50 1 d P
N1 N 0.25519(19) 0.4643(2) -0.9679(6) 0.0208(8) Uani 1 1 d .
H1 H 0.2369 0.4385 -1.0812 0.025 Uiso 1 1 calc R
N2 N 0.30053(18) 0.27731(17) -0.0097(5) 0.0145(7) Uani 1 1 d .
H2A H 0.3383 0.2782 -0.0610 0.017 Uiso 1 1 calc R
H2B H 0.3132 0.3203 0.0338 0.017 Uiso 1 1 calc R
N3 N 0.53707(18) 0.53854(18) -0.6750(5) 0.0152(7) Uiso 1 1 d .
H3A H 0.5029 0.5362 -0.7526 0.018 Uiso 1 1 calc R
H3B H 0.5772 0.5633 -0.7420 0.018 Uiso 1 1 calc R
C1 C 0.2481(2) 0.2580(2) -0.1726(6) 0.0147(8) Uani 1 1 d .
H1A H 0.2035 0.2453 -0.1135 0.018 Uiso 1 1 calc R
H1B H 0.2436 0.2183 -0.2456 0.018 Uiso 1 1 calc R
C2 C 0.3561(2) 0.4496(2) -0.9093(6) 0.0144(8) Uani 1 1 d .
C3 C 0.2691(2) 0.3178(2) -0.3169(6) 0.0141(8) Uani 1 1 d .
C4 C 0.0953(2) 0.3358(2) -0.2961(6) 0.0173(9) Uani 1 1 d .
C5 C 0.2751(2) 0.2291(2) 0.1650(6) 0.0155(8) Uani 1 1 d .
H5A H 0.2508 0.1816 0.1170 0.019 Uiso 1 1 calc R
H5B H 0.2430 0.2369 0.2438 0.019 Uiso 1 1 calc R
C6 C 0.3308(2) 0.4967(2) -0.9894(7) 0.0216(10) Uani 1 1 d .
H6A H 0.3532 0.5402 -0.9161 0.026 Uiso 1 1 calc R
H6B H 0.3433 0.5067 -1.1306 0.026 Uiso 1 1 calc R
C7 C 0.1595(2) 0.4826(2) -0.8708(8) 0.0262(11) Uani 1 1 d .
C8 C 0.2308(2) 0.5140(2) -0.9645(8) 0.0284(11) Uani 1 1 d .
H8A H 0.2292 0.5287 -1.1012 0.034 Uiso 1 1 calc R
H8B H 0.2630 0.5545 -0.8880 0.034 Uiso 1 1 calc R
C9 C 0.5247(2) 0.4673(2) -0.6398(7) 0.0199(9) Uani 1 1 d .
H9A H 0.5639 0.4698 -0.5690 0.024 Uiso 1 1 calc R
H9B H 0.5202 0.4447 -0.7684 0.024 Uiso 1 1 calc R
C10 C 0.4599(2) 0.4254(2) -0.5175(6) 0.0196(9) Uani 1 1 d .
H10A H 0.4200 0.4182 -0.5951 0.024 Uiso 1 1 calc R
H10B H 0.4546 0.3804 -0.4878 0.024 Uiso 1 1 calc R

loop_
_atom_site_aniso_label
_atom_site_aniso_U_11
_atom_site_aniso_U_22
_atom_site_aniso_U_33
_atom_site_aniso_U_23
_atom_site_aniso_U_13
_atom_site_aniso_U_12
U1 0.00962(9) 0.01215(9) 0.01155(10) 0.00182(5) 0.00137(5) 0.00574(6)
O1 0.0111(15) 0.0141(14) 0.0179(15) -0.0015(12) 0.0010(11) 0.0054(12)
O2 0.0148(15) 0.0190(15) 0.0133(14) 0.0013(11) -0.0006(11) 0.0085(13)
O3 0.0120(14) 0.0152(14) 0.0212(15) 0.0055(12) 0.0062(12) 0.0077(12)
O4 0.0148(15) 0.0157(15) 0.0277(17) -0.0049(13) -0.0019(12) 0.0074(13)
O5 0.0186(15) 0.0184(15) 0.0126(14) 0.0001(11) -0.0038(12) 0.0104(13)
O6 0.0141(14) 0.0195(15) 0.0212(15) 0.0058(12) 0.0039(12) 0.0113(13)
O7 0.0162(15) 0.0192(16) 0.0203(16) 0.0048(13) -0.0041(12) 0.0041(14)
O8 0.0158(15) 0.0299(17) 0.0123(15) 0.0008(12) 0.0040(12) 0.0099(14)
O9 0.0292(18) 0.0245(18) 0.0197(16) 0.0037(13) 0.0079(14) 0.0095(15)
O10 0.033(2) 0.038(2) 0.078(3) 0.028(2) 0.024(2) 0.0288(19)
OW1 0.053(3) 0.039(2) 0.052(3) -0.005(2) -0.002(2) 0.021(2)
OW2A 0.105(12) 0.039(6) 0.042(7) 0.010(5) -0.028(9) -0.025(9)
OW2B 0.092(12) 0.070(10) 0.064(8) -0.035(7) -0.004(10) -0.002(10)
N1 0.0168(19) 0.0210(19) 0.026(2) 0.0070(16) 0.0058(15) 0.0107(16)
N2 0.0192(18) 0.0158(18) 0.0115(17) -0.0002(14) -0.0032(14) 0.0111(15)
C1 0.015(2) 0.018(2) 0.014(2) 0.0006(16) -0.0027(16) 0.0101(18)
C2 0.016(2) 0.013(2) 0.013(2) -0.0016(16) 0.0040(16) 0.0068(17)
C3 0.013(2) 0.020(2) 0.012(2) 0.0022(16) 0.0016(16) 0.0112(18)
C4 0.010(2) 0.027(2) 0.016(2) 0.0043(18) 0.0002(16) 0.0111(19)
C5 0.023(2) 0.016(2) 0.011(2) 0.0020(16) 0.0005(17) 0.0125(18)
C6 0.014(2) 0.017(2) 0.034(3) 0.0084(19) 0.0104(18) 0.0075(18)
C7 0.019(2) 0.023(2) 0.040(3) 0.011(2) 0.006(2) 0.013(2)
C8 0.022(2) 0.021(2) 0.047(3) 0.018(2) 0.010(2) 0.014(2)
C9 0.027(2) 0.020(2) 0.017(2) 0.0023(17) 0.0050(18) 0.015(2)
C10 0.024(2) 0.016(2) 0.013(2) 0.0004(17) 0.0016(17) 0.0061(19)

loop_
_atom_type_symbol
_atom_type_description
_atom_type_scat_dispersion_real
_atom_type_scat_dispersion_imag
_atom_type_scat_source
C C 0.0033 0.0016 'International Tables Vol C Tables 4.2.6.8 and 6.1.1.4'
H H 0.0000 0.0000 'International Tables Vol C Tables 4.2.6.8 and 6.1.1.4'
N N 0.0061 0.0033 'International Tables Vol C Tables 4.2.6.8 and 6.1.1.4'
O O 0.0106 0.0060 'International Tables Vol C Tables 4.2.6.8 and 6.1.1.4'
U U -9.6767 9.6646 'International Tables Vol C Tables 4.2.6.8 and 6.1.1.4'

loop_
_geom_angle_atom_site_label_1
_geom_angle_atom_site_label_2
_geom_angle_atom_site_label_3
_geom_angle
_geom_angle_site_symmetry_1
_geom_angle_site_symmetry_3
O4 U1 O2 176.88(14) . .
O4 U1 O8 96.61(12) . .
O2 U1 O8 86.21(12) . .
O4 U1 O3 91.27(12) . .
O2 U1 O3 86.81(12) . .
O8 U1 O3 152.12(10) . .
O4 U1 O6 90.96(12) . .
O2 U1 O6 88.30(12) . .
O8 U1 O6 78.57(10) . .
O3 U1 O6 128.15(10) . .
O4 U1 O5 93.09(12) . .
O2 U1 O5 88.95(11) . .
O8 U1 O5 74.19(11) . .
O3 U1 O5 78.72(10) . .
O6 U1 O5 152.75(10) . .
O4 U1 N1 88.24(14) . .
O2 U1 N1 88.71(13) . .
O8 U1 N1 142.47(11) . .
O3 U1 N1 64.19(11) . .
O6 U1 N1 64.11(11) . .
O5 U1 N1 142.91(11) . .
C2 O3 U1 126.6(3) . .
C3 O5 U1 129.1(3) . .
C7 O6 U1 125.3(3) . .
C4 O8 U1 128.0(3) . .
HW1A OW1 HW1B 105(5) . .
C8 N1 C6 113.5(4) . .
C8 N1 U1 112.1(3) . .
C6 N1 U1 113.0(3) . .
C8 N1 H1 105.8 . .
C6 N1 H1 105.8 . .
U1 N1 H1 105.8 . .
C5 N2 C1 113.3(3) . .
C5 N2 H2A 108.9 . .
C1 N2 H2A 108.9 . .
C5 N2 H2B 108.9 . .
C1 N2 H2B 108.9 . .
H2A N2 H2B 107.7 . .
C9 N3 C10 112.1(3) . 4_664
C9 N3 H3A 109.2 . .
C10 N3 H3A 109.2 4_664 .
C9 N3 H3B 109.2 . .
C10 N3 H3B 109.2 4_664 .
H3A N3 H3B 107.9 . .
N2 C1 C3 110.6(3) . .
N2 C1 H1A 109.5 . .
C3 C1 H1A 109.5 . .
N2 C1 H1B 109.5 . .
C3 C1 H1B 109.5 . .
H1A C1 H1B 108.1 . .
O1 C2 O3 123.6(4) . .
O1 C2 C6 120.7(4) . .
O3 C2 C6 115.7(3) . .
O7 C3 O5 126.0(4) . .
O7 C3 C1 120.0(4) . .
O5 C3 C1 113.9(4) . .
O9 C4 O8 126.8(4) . .
O9 C4 C5 119.8(4) . 6
O8 C4 C5 113.4(4) . 6
N2 C5 C4 109.8(3) . 5
N2 C5 H5A 109.7 . .
C4 C5 H5A 109.7 5 .
N2 C5 H5B 109.7 . .
C4 C5 H5B 109.7 5 .
H5A C5 H5B 108.2 . .
N1 C6 C2 111.0(3) . .
N1 C6 H6A 109.4 . .
C2 C6 H6A 109.4 . .
N1 C6 H6B 109.4 . .
C2 C6 H6B 109.4 . .
H6A C6 H6B 108.0 . .
O10 C7 O6 124.9(4) . .
O10 C7 C8 119.1(4) . .
O6 C7 C8 116.0(4) . .
N1 C8 C7 111.1(4) . .
N1 C8 H8A 109.4 . .
C7 C8 H8A 109.4 . .
N1 C8 H8B 109.4 . .
C7 C8 H8B 109.4 . .
H8A C8 H8B 108.0 . .
N3 C9 C10 110.8(4) . .
N3 C9 H9A 109.5 . .
C10 C9 H9A 109.5 . .
N3 C9 H9B 109.5 . .
C10 C9 H9B 109.5 . .
H9A C9 H9B 108.1 . .
N3 C10 C9 110.8(4) 4_664 .
N3 C10 H10A 109.5 4_664 .
C9 C10 H10A 109.5 . .
N3 C10 H10B 109.5 4_664 .
C9 C10 H10B 109.5 . .
H10A C10 H10B 108.1 . .

loop_
_geom_bond_atom_site_label_1
_geom_bond_atom_site_label_2
_geom_bond_distance
_geom_bond_site_symmetry_2
U1 O4 1.774(3) .
U1 O2 1.785(3) .
U1 O8 2.347(3) .
U1 O3 2.347(3) .
U1 O6 2.354(3) .
U1 O5 2.374(3) .
U1 N1 2.579(4) .
O1 C2 1.225(5) .
O3 C2 1.299(5) .
O5 C3 1.286(5) .
O6 C7 1.293(5) .
O7 C3 1.226(5) .
O8 C4 1.289(5) .
O9 C4 1.223(6) .
O10 C7 1.217(6) .
OW1 HW1A 0.98(2) .
OW1 HW1B 0.98(2) .
OW2A OW2B 0.82(3) .
N1 C8 1.458(6) .
N1 C6 1.473(5) .
N1 H1 0.9100 .
N2 C5 1.487(5) .
N2 C1 1.488(5) .
N2 H2A 0.9000 .
N2 H2B 0.9000 .
N3 C9 1.488(5) .
N3 C10 1.492(5) 4_664
N3 H3A 0.9000 .
N3 H3B 0.9000 .
C1 C3 1.512(6) .
C1 H1A 0.9700 .
C1 H1B 0.9700 .
C2 C6 1.518(6) .
C4 C5 1.519(6) 6
C5 C4 1.519(6) 5
C5 H5A 0.9700 .
C5 H5B 0.9700 .
C6 H6A 0.9700 .
C6 H6B 0.9700 .
C7 C8 1.515(6) .
C8 H8A 0.9700 .
C8 H8B 0.9700 .
C9 C10 1.506(6) .
C9 H9A 0.9700 .
C9 H9B 0.9700 .
C10 N3 1.492(5) 4_664
C10 H10A 0.9700 .
C10 H10B 0.9700 .
